data_7031344
loop_
_publ_author_name
'Feichtner, Kai-Stephan'
'Gessner, Viktoria H.'

_publ_section_title
;
 Synthesis and stability of Li/Cl carbenoids based on
 bis(iminophosphoryl)methanes.
;
_journal_issue 38
_journal_name_full 'Dalton transactions (Cambridge, England : 2003)'
_journal_page_first 14399
_journal_page_last 14408
_journal_paper_doi 10.1039/c4dt01466a
_journal_volume 43
_journal_year 2014
_chemical_formula_sum 'C110 H140 Li4 N4 O5 P4'
_chemical_formula_weight 1749.9
_chemical_name_systematic
;
 ?
;
_space_group_IT_number 2
_symmetry_cell_setting triclinic
_symmetry_space_group_name_Hall '-P 1'
_symmetry_space_group_name_H-M 'P -1'
_atom_sites_solution_hydrogens geom
_atom_sites_solution_primary direct
_atom_sites_solution_secondary difmap
_audit_creation_date 2014-01-23T12:51:15-00:00
_audit_creation_method 'WinGX routine CIF_UPDATE'
_cell_angle_alpha 90.009(2)
_cell_angle_beta 92.105(2)
_cell_angle_gamma 90.346(2)
_cell_formula_units_Z 2
_cell_length_a 12.9112(5)
_cell_length_b 15.4801(6)
_cell_length_c 23.1811(9)
_cell_measurement_temperature 100(2)
_cell_volume 4629.9(3)
_computing_cell_refinement 'SAINTPLUS 8.18C (Bruker APEX2, 2011)'
_computing_data_collection 'SMART 5.622 (Bruker AXS, 2001)'
_computing_data_reduction 'SAINTPLUS 8.18C (Bruker APEX2, 2011)'
_computing_molecular_graphics 'Ortep-3 V1.08 (Farrugia, 2001)'
_computing_structure_refinement 'SHELXL-97 (Sheldrick, 2008)'
_computing_structure_solution 'SHELXS-97 (Sheldrick, 2008)'
_diffrn_ambient_temperature 100(2)
_diffrn_measured_fraction_theta_full 0.999
_diffrn_measured_fraction_theta_max 0.999
_diffrn_measurement_device_type 'Bruker APEX-CCD'
_diffrn_measurement_method omega-scans
_diffrn_radiation_monochromator graphite
_diffrn_radiation_type MoK\a
_diffrn_radiation_wavelength 0.71073
_diffrn_reflns_av_R_equivalents 0.0653
_diffrn_reflns_av_unetI/netI 0.0855
_diffrn_reflns_limit_h_max 15
_diffrn_reflns_limit_h_min -15
_diffrn_reflns_limit_k_max 18
_diffrn_reflns_limit_k_min -18
_diffrn_reflns_limit_l_max 27
_diffrn_reflns_limit_l_min -27
_diffrn_reflns_number 62666
_diffrn_reflns_theta_full 25
_diffrn_reflns_theta_max 25
_diffrn_reflns_theta_min 1.32
_exptl_absorpt_coefficient_mu 0.14
_exptl_absorpt_correction_T_max 0.7454
_exptl_absorpt_correction_T_min 0.6532
_exptl_absorpt_correction_type empirical
_exptl_absorpt_process_details 'Sadabs 2008 (Bruker AXS, 2008)'
_exptl_crystal_density_diffrn 1.255
_exptl_crystal_density_method 'not measured'
_exptl_crystal_F_000 1880
_exptl_crystal_size_max 0.32
_exptl_crystal_size_mid 0.22
_exptl_crystal_size_min 0.08
_refine_diff_density_max 0.977
_refine_diff_density_min -0.844
_refine_diff_density_rms 0.082
_refine_ls_extinction_method none
_refine_ls_goodness_of_fit_ref 1.052
_refine_ls_hydrogen_treatment riding
_refine_ls_matrix_type full
_refine_ls_number_parameters 1168
_refine_ls_number_reflns 16268
_refine_ls_number_restraints 24
_refine_ls_restrained_S_all 1.055
_refine_ls_R_factor_all 0.1297
_refine_ls_R_factor_gt 0.0732
_refine_ls_shift/su_max 0.001
_refine_ls_shift/su_mean 0
_refine_ls_structure_factor_coef Fsqd
_refine_ls_weighting_details 'calc w=1/[\s^2^(Fo^2^)+(0.1411P)^2^+1.2543P] where P=(Fo^2^+2Fc^2^)/3'
_refine_ls_weighting_scheme calc
_refine_ls_wR_factor_gt 0.2015
_refine_ls_wR_factor_ref 0.2395
_reflns_number_gt 9794
_reflns_number_total 16268
_reflns_threshold_expression >2sigma(I)
_cod_data_source_file c4dt01466a2.cif
_cod_data_source_block sad
_cod_depositor_comments 'Adding full bibliography for 7031342--7031347.cif.'
_cod_original_sg_symbol_H-M P-1
_cod_database_code 7031344

loop_
_symmetry_equiv_pos_as_xyz
'x, y, z'
'-x, -y, -z'

loop_
_atom_site_label
_atom_site_type_symbol
_atom_site_fract_x
_atom_site_fract_y
_atom_site_fract_z
_atom_site_U_iso_or_equiv
_atom_site_adp_type
_atom_site_occupancy
_atom_site_symmetry_multiplicity
_atom_site_calc_flag
_atom_site_refinement_flags
_atom_site_disorder_assembly
_atom_site_disorder_group
P1 P 0.89796(7) 0.39298(7) 0.19930(5) 0.0224(3) Uani 1 1 d . . .
P2 P 1.11016(7) 0.33687(7) 0.15681(5) 0.0250(3) Uani 1 1 d . . .
N1 N 0.8361(2) 0.3504(2) 0.25242(14) 0.0239(7) Uani 1 1 d . . .
N2 N 1.1830(2) 0.2606(2) 0.18374(14) 0.0252(8) Uani 1 1 d . . .
C1 C 1.0084(3) 0.3336(3) 0.20038(17) 0.0237(9) Uani 1 1 d . . .
C2 C 0.9175(3) 0.5103(3) 0.20726(18) 0.0266(9) Uani 1 1 d . . .
C3 C 0.8517(4) 0.5727(3) 0.1819(2) 0.0390(11) Uani 1 1 d . . .
H3 H 0.7921 0.5549 0.1596 0.047 Uiso 1 1 calc R . .
C4 C 0.8730(4) 0.6601(3) 0.1891(2) 0.0517(14) Uani 1 1 d . . .
H4 H 0.8288 0.7017 0.1711 0.062 Uiso 1 1 calc R . .
C5 C 0.9585(4) 0.6870(3) 0.2226(2) 0.0537(15) Uani 1 1 d . . .
H5 H 0.9732 0.7468 0.2275 0.064 Uiso 1 1 calc R . .
C6 C 1.0218(4) 0.6260(3) 0.2487(2) 0.0425(12) Uani 1 1 d . . .
H6 H 1.0796 0.6441 0.2723 0.051 Uiso 1 1 calc R . .
C7 C 1.0025(3) 0.5392(3) 0.24091(19) 0.0329(10) Uani 1 1 d . . .
H7 H 1.0478 0.4983 0.2588 0.039 Uiso 1 1 calc R . .
C8 C 0.8268(3) 0.3848(2) 0.12935(17) 0.0224(9) Uani 1 1 d . . .
C9 C 0.7519(3) 0.3199(3) 0.11999(17) 0.0251(9) Uani 1 1 d . . .
H9 H 0.7321 0.2849 0.1515 0.03 Uiso 1 1 calc R . .
C10 C 0.7063(3) 0.3058(3) 0.06620(17) 0.0277(9) Uani 1 1 d . . .
H10 H 0.6558 0.2613 0.061 0.033 Uiso 1 1 calc R . .
C11 C 0.7336(3) 0.3560(3) 0.01945(19) 0.0335(10) Uani 1 1 d . . .
H11 H 0.702 0.3463 -0.0177 0.04 Uiso 1 1 calc R . .
C12 C 0.8081(3) 0.4212(3) 0.02779(19) 0.0341(11) Uani 1 1 d . . .
H12 H 0.8271 0.4563 -0.0038 0.041 Uiso 1 1 calc R . .
C13 C 0.8537(3) 0.4348(3) 0.08141(18) 0.0300(10) Uani 1 1 d . . .
H13 H 0.9047 0.4789 0.0863 0.036 Uiso 1 1 calc R . .
C14 C 0.7407(3) 0.3805(3) 0.27944(17) 0.0238(9) Uani 1 1 d . . .
C15 C 0.6845(4) 0.3005(3) 0.3012(3) 0.0531(14) Uani 1 1 d . . .
H15A H 0.7326 0.2661 0.326 0.064 Uiso 1 1 calc R . .
H15B H 0.6616 0.2641 0.2679 0.064 Uiso 1 1 calc R . .
C16 C 0.5880(4) 0.3266(4) 0.3363(4) 0.080(2) Uani 1 1 d . . .
H16 H 0.5531 0.2739 0.3514 0.095 Uiso 1 1 calc R . .
C17 C 0.6212(5) 0.3868(5) 0.3864(3) 0.077(2) Uani 1 1 d . . .
H17A H 0.5597 0.4039 0.4079 0.092 Uiso 1 1 calc R . .
H17B H 0.6698 0.3564 0.4133 0.092 Uiso 1 1 calc R . .
C18 C 0.6714(4) 0.4634(4) 0.3633(2) 0.0624(18) Uani 1 1 d . . .
H18 H 0.6928 0.502 0.3963 0.075 Uiso 1 1 calc R . .
C19 C 0.7689(3) 0.4384(3) 0.3309(2) 0.0413(12) Uani 1 1 d . . .
H19A H 0.8038 0.4914 0.3174 0.05 Uiso 1 1 calc R . .
H19B H 0.8178 0.4078 0.3576 0.05 Uiso 1 1 calc R . .
C20 C 0.6647(3) 0.4311(4) 0.2398(2) 0.0461(13) Uani 1 1 d . . .
H20A H 0.699 0.4842 0.226 0.055 Uiso 1 1 calc R . .
H20B H 0.6445 0.3954 0.2057 0.055 Uiso 1 1 calc R . .
C21 C 0.5678(4) 0.4553(4) 0.2724(2) 0.0564(16) Uani 1 1 d . . .
H21 H 0.5193 0.4879 0.2458 0.068 Uiso 1 1 calc R . .
C22 C 0.5976(4) 0.5120(4) 0.3238(2) 0.0629(17) Uani 1 1 d . . .
H22A H 0.6309 0.5658 0.3105 0.075 Uiso 1 1 calc R . .
H22B H 0.5349 0.5278 0.3447 0.075 Uiso 1 1 calc R . .
C23 C 0.5135(4) 0.3754(5) 0.2934(3) 0.082(2) Uani 1 1 d . . .
H23A H 0.494 0.3375 0.2603 0.098 Uiso 1 1 calc R . .
H23B H 0.4495 0.3916 0.3129 0.098 Uiso 1 1 calc R . .
C24 C 1.1756(3) 0.4427(3) 0.15826(18) 0.0309(10) Uani 1 1 d . . .
C25 C 1.2550(3) 0.4583(3) 0.19956(19) 0.0349(11) Uani 1 1 d . . .
H25 H 1.2811 0.4117 0.2223 0.042 Uiso 1 1 calc R . .
C26 C 1.2966(3) 0.5399(3) 0.2081(2) 0.0424(12) Uani 1 1 d . . .
H26 H 1.3493 0.5491 0.2372 0.051 Uiso 1 1 calc R . .
C27 C 1.2610(3) 0.6089(3) 0.1741(2) 0.0465(13) Uani 1 1 d . . .
H27 H 1.2899 0.6651 0.1793 0.056 Uiso 1 1 calc R . .
C28 C 1.1827(3) 0.5939(3) 0.1323(2) 0.0417(12) Uani 1 1 d . . .
H28 H 1.1586 0.6402 0.1086 0.05 Uiso 1 1 calc R . .
C29 C 1.1399(3) 0.5130(3) 0.12498(19) 0.0344(11) Uani 1 1 d . . .
H29 H 1.0853 0.5045 0.0969 0.041 Uiso 1 1 calc R . .
C30 C 1.0768(3) 0.3191(3) 0.07975(18) 0.0292(10) Uani 1 1 d . . .
C31 C 1.1263(3) 0.3583(3) 0.03384(19) 0.0339(11) Uani 1 1 d . . .
H31 H 1.1814 0.3981 0.0416 0.041 Uiso 1 1 calc R . .
C32 C 1.0963(4) 0.3400(3) -0.0228(2) 0.0412(12) Uani 1 1 d . . .
H32 H 1.1308 0.3671 -0.0535 0.049 Uiso 1 1 calc R . .
C33 C 1.0166(4) 0.2827(3) -0.0347(2) 0.0418(12) Uani 1 1 d . . .
H33 H 0.9951 0.2711 -0.0736 0.05 Uiso 1 1 calc R . .
C34 C 0.9676(3) 0.2416(3) 0.0103(2) 0.0365(11) Uani 1 1 d . . .
H34 H 0.9137 0.2009 0.0022 0.044 Uiso 1 1 calc R . .
C35 C 0.9974(3) 0.2599(3) 0.06657(18) 0.0310(10) Uani 1 1 d . . .
H35 H 0.9633 0.2318 0.097 0.037 Uiso 1 1 calc R . .
C36 C 1.2754(3) 0.2218(3) 0.15705(18) 0.0287(10) Uani 1 1 d . . .
C37 C 1.3399(3) 0.2844(3) 0.1212(2) 0.0428(13) Uani 1 1 d . . .
H37A H 1.3642 0.3333 0.1458 0.051 Uiso 1 1 calc R . .
H37B H 1.2961 0.308 0.089 0.051 Uiso 1 1 calc R . .
C38 C 1.4343(3) 0.2380(4) 0.0966(2) 0.0493(14) Uani 1 1 d . . .
H38 H 1.4741 0.2795 0.0728 0.059 Uiso 1 1 calc R . .
C39 C 1.5041(3) 0.2054(3) 0.1468(2) 0.0403(12) Uani 1 1 d . . .
H39A H 1.5283 0.2546 0.1711 0.048 Uiso 1 1 calc R . .
H39B H 1.5655 0.1763 0.1317 0.048 Uiso 1 1 calc R . .
C40 C 1.4420(3) 0.1416(3) 0.18295(19) 0.0350(11) Uani 1 1 d . . .
H40 H 1.4866 0.12 0.216 0.042 Uiso 1 1 calc R . .
C41 C 1.3468(3) 0.1881(3) 0.20611(18) 0.0291(10) Uani 1 1 d . . .
H41A H 1.3076 0.1476 0.2303 0.035 Uiso 1 1 calc R . .
H41B H 1.3704 0.2372 0.2308 0.035 Uiso 1 1 calc R . .
C42 C 1.2432(3) 0.1455(3) 0.11885(19) 0.0379(11) Uani 1 1 d . . .
H42A H 1.1982 0.1662 0.0863 0.046 Uiso 1 1 calc R . .
H42B H 1.2025 0.1041 0.1415 0.046 Uiso 1 1 calc R . .
C43 C 1.3373(3) 0.0989(4) 0.0949(2) 0.0454(13) Uani 1 1 d . . .
H43 H 1.3133 0.0493 0.0701 0.054 Uiso 1 1 calc R . .
C44 C 1.3983(4) 0.1622(4) 0.0593(2) 0.0596(17) Uani 1 1 d . . .
H44A H 1.3541 0.1832 0.0264 0.072 Uiso 1 1 calc R . .
H44B H 1.459 0.1329 0.0435 0.072 Uiso 1 1 calc R . .
C45 C 1.4061(3) 0.0659(3) 0.1450(2) 0.0447(12) Uani 1 1 d . . .
H45A H 1.3668 0.0241 0.1682 0.054 Uiso 1 1 calc R . .
H45B H 1.4669 0.036 0.13 0.054 Uiso 1 1 calc R . .
Li1 Li 0.9782(5) 0.3294(4) 0.2985(3) 0.0281(15) Uani 1 1 d . . .
Li2 Li 1.1446(5) 0.2877(5) 0.2666(3) 0.0304(16) Uani 1 1 d . . .
Li3 Li 1.0511(5) 0.1901(5) 0.2061(3) 0.0290(15) Uani 1 1 d . . .
Li4 Li 0.8862(5) 0.2290(4) 0.2386(3) 0.0278(15) Uani 1 1 d . . .
P3_2 P 0.96942(7) 0.08694(7) 0.28678(4) 0.0212(2) Uani 1 1 d . . .
P4_2 P 1.08437(7) 0.21801(7) 0.36617(4) 0.0211(2) Uani 1 1 d . . .
N3_2 N 0.9239(2) 0.1047(2) 0.22129(14) 0.0232(7) Uani 1 1 d . . .
N4_2 N 1.1133(2) 0.3168(2) 0.35006(14) 0.0230(7) Uani 1 1 d . . .
C50_2 C 1.0229(3) 0.1844(2) 0.30466(16) 0.0219(9) Uani 1 1 d . . .
C51_2 C 0.8681(3) 0.0536(2) 0.33602(17) 0.0236(9) Uani 1 1 d . . .
C52_2 C 0.7649(3) 0.0758(3) 0.32350(18) 0.0288(10) Uani 1 1 d . . .
H52_2 H 0.7472 0.1024 0.2876 0.035 Uiso 1 1 calc R . .
C53_2 C 0.6882(3) 0.0598(3) 0.3621(2) 0.0388(11) Uani 1 1 d . . .
H53_2 H 0.6185 0.0749 0.3524 0.047 Uiso 1 1 calc R . .
C54_2 C 0.7125(3) 0.0218(3) 0.4152(2) 0.0397(11) Uani 1 1 d . . .
H54_2 H 0.6596 0.0106 0.4417 0.048 Uiso 1 1 calc R . .
C55_2 C 0.8137(3) 0.0005(3) 0.42910(19) 0.0355(11) Uani 1 1 d . . .
H55_2 H 0.8308 -0.0256 0.4653 0.043 Uiso 1 1 calc R . .
C56_2 C 0.8910(3) 0.0170(3) 0.39016(17) 0.0278(9) Uani 1 1 d . . .
H56_2 H 0.9607 0.0032 0.4006 0.033 Uiso 1 1 calc R . .
C57_2 C 1.0609(3) -0.0036(3) 0.29033(17) 0.0248(9) Uani 1 1 d . . .
C58_2 C 1.0380(3) -0.0874(3) 0.30900(17) 0.0306(10) Uani 1 1 d . . .
H58_2 H 0.9701 -0.1009 0.3207 0.037 Uiso 1 1 calc R . .
C59_2 C 1.1142(4) -0.1515(3) 0.31054(19) 0.0391(12) Uani 1 1 d . . .
H59_2 H 1.098 -0.208 0.3235 0.047 Uiso 1 1 calc R . .
C60_2 C 1.2134(4) -0.1323(3) 0.2932(2) 0.0464(13) Uani 1 1 d . . .
H60_2 H 1.2653 -0.1756 0.2943 0.056 Uiso 1 1 calc R . .
C61_2 C 1.2366(4) -0.0500(3) 0.2742(2) 0.0419(12) Uani 1 1 d . . .
H61_2 H 1.3043 -0.0371 0.2619 0.05 Uiso 1 1 calc R . .
C62_2 C 1.1621(3) 0.0134(3) 0.27294(17) 0.0297(10) Uani 1 1 d . . .
H62_2 H 1.1795 0.0698 0.2601 0.036 Uiso 1 1 calc R . .
C63_2 C 0.8805(3) 0.0421(2) 0.17874(17) 0.0230(9) Uani 1 1 d . . .
C64_2 C 0.7953(3) 0.0889(3) 0.14276(18) 0.0292(10) Uani 1 1 d . . .
H64A_2 H 0.7395 0.1067 0.1684 0.035 Uiso 1 1 calc R . .
H64B_2 H 0.8248 0.1416 0.1255 0.035 Uiso 1 1 calc R . .
C65_2 C 0.7491(4) 0.0308(3) 0.0945(2) 0.0381(11) Uani 1 1 d . . .
H65_2 H 0.6945 0.0633 0.072 0.046 Uiso 1 1 calc R . .
C66_2 C 0.8354(4) 0.0050(3) 0.05450(19) 0.0425(12) Uani 1 1 d . . .
H66A_2 H 0.8066 -0.0316 0.0227 0.051 Uiso 1 1 calc R . .
H66B_2 H 0.8664 0.0573 0.0374 0.051 Uiso 1 1 calc R . .
C67_2 C 0.9182(4) -0.0446(3) 0.08926(19) 0.0380(11) Uani 1 1 d . . .
H67_2 H 0.9744 -0.0623 0.0632 0.046 Uiso 1 1 calc R . .
C68_2 C 0.9644(3) 0.0138(3) 0.13741(18) 0.0321(10) Uani 1 1 d . . .
H68A_2 H 0.9962 0.0656 0.12 0.038 Uiso 1 1 calc R . .
H68B_2 H 1.0195 -0.0177 0.1593 0.038 Uiso 1 1 calc R . .
C69_2 C 0.8312(3) -0.0389(3) 0.20382(18) 0.0293(10) Uani 1 1 d . . .
H69A_2 H 0.7757 -0.0218 0.2298 0.035 Uiso 1 1 calc R . .
H69B_2 H 0.8842 -0.071 0.227 0.035 Uiso 1 1 calc R . .
C70_2 C 0.7849(3) -0.0984(3) 0.15561(19) 0.0341(10) Uani 1 1 d . . .
H70_2 H 0.7542 -0.1512 0.1732 0.041 Uiso 1 1 calc R . .
C71_2 C 0.8708(4) -0.1244(3) 0.1156(2) 0.0396(12) Uani 1 1 d . . .
H71A_2 H 0.9249 -0.1568 0.1378 0.048 Uiso 1 1 calc R . .
H74B_2 H 0.842 -0.1625 0.0847 0.048 Uiso 1 1 calc R . .
C72_2 C 0.7009(4) -0.0493(3) 0.1214(2) 0.0375(11) Uani 1 1 d . . .
H72A_2 H 0.6453 -0.0321 0.1473 0.045 Uiso 1 1 calc R . .
H72B_2 H 0.67 -0.0869 0.0907 0.045 Uiso 1 1 calc R . .
C73_2 C 1.0081(3) 0.2089(3) 0.43134(17) 0.0246(9) Uani 1 1 d . . .
C74_2 C 0.9013(3) 0.2243(3) 0.42441(18) 0.0296(10) Uani 1 1 d . . .
H74_2 H 0.8727 0.2388 0.3873 0.035 Uiso 1 1 calc R . .
C75_2 C 0.8368(3) 0.2187(3) 0.4709(2) 0.0363(11) Uani 1 1 d . . .
H75_2 H 0.7649 0.2302 0.4655 0.044 Uiso 1 1 calc R . .
C76_2 C 0.8762(4) 0.1966(3) 0.5249(2) 0.0389(11) Uani 1 1 d . . .
H76_2 H 0.8317 0.1919 0.5565 0.047 Uiso 1 1 calc R . .
C77_2 C 0.9817(3) 0.1812(3) 0.53254(18) 0.0336(10) Uani 1 1 d . . .
H77_2 H 1.0097 0.1665 0.5697 0.04 Uiso 1 1 calc R . .
C78_2 C 1.0462(3) 0.1874(3) 0.48614(17) 0.0285(9) Uani 1 1 d . . .
H78_2 H 1.1181 0.1766 0.4921 0.034 Uiso 1 1 calc R . .
C79_2 C 1.1993(3) 0.1523(3) 0.38352(16) 0.0240(9) Uani 1 1 d . . .
C80_2 C 1.2948(3) 0.1768(3) 0.36099(17) 0.0267(9) Uani 1 1 d . . .
H80_2 H 1.3006 0.2308 0.3419 0.032 Uiso 1 1 calc R . .
C81_2 C 1.3806(3) 0.1236(3) 0.36606(19) 0.0338(10) Uani 1 1 d . . .
H81_2 H 1.4442 0.1413 0.3503 0.041 Uiso 1 1 calc R . .
C82_2 C 1.3740(3) 0.0448(3) 0.39391(19) 0.0366(11) Uani 1 1 d . . .
H82_2 H 1.4329 0.0084 0.3975 0.044 Uiso 1 1 calc R . .
C83_2 C 1.2805(3) 0.0195(3) 0.41647(18) 0.0329(10) Uani 1 1 d . . .
H83_2 H 1.2754 -0.0343 0.4359 0.039 Uiso 1 1 calc R . .
C84_2 C 1.1946(3) 0.0721(3) 0.41083(17) 0.0267(9) Uani 1 1 d . . .
H84_2 H 1.1309 0.0533 0.4259 0.032 Uiso 1 1 calc R . .
C85_2 C 1.1548(3) 0.3872(2) 0.38868(17) 0.0236(9) Uani 1 1 d . . .
C86_2 C 1.2202(3) 0.3571(3) 0.44174(18) 0.0286(9) Uani 1 1 d . . .
H86A_2 H 1.2787 0.3216 0.429 0.034 Uiso 1 1 calc R . .
H86B_2 H 1.177 0.3209 0.4667 0.034 Uiso 1 1 calc R . .
C87_2 C 1.2626(3) 0.4357(3) 0.47635(19) 0.0326(10) Uani 1 1 d . . .
H87_2 H 1.3048 0.4152 0.5106 0.039 Uiso 1 1 calc R . .
C88_2 C 1.3306(3) 0.4922(3) 0.4380(2) 0.0343(11) Uani 1 1 d . . .
H88A_2 H 1.3578 0.5424 0.4604 0.041 Uiso 1 1 calc R . .
H88B_2 H 1.3902 0.4582 0.4251 0.041 Uiso 1 1 calc R . .
C89_2 C 1.2663(3) 0.5233(3) 0.3858(2) 0.0352(11) Uani 1 1 d . . .
H89_2 H 1.3105 0.5594 0.3606 0.042 Uiso 1 1 calc R . .
C90_2 C 1.2241(3) 0.4451(3) 0.35199(18) 0.0270(9) Uani 1 1 d . . .
H90A_2 H 1.2828 0.4107 0.3384 0.032 Uiso 1 1 calc R . .
H90B_2 H 1.1834 0.4653 0.3176 0.032 Uiso 1 1 calc R . .
C91_2 C 1.0657(3) 0.4429(3) 0.40948(18) 0.0287(10) Uani 1 1 d . . .
H91A_2 H 1.0206 0.4075 0.4339 0.034 Uiso 1 1 calc R . .
H91B_2 H 1.0235 0.4633 0.3757 0.034 Uiso 1 1 calc R . .
C92_2 C 1.1071(3) 0.5211(3) 0.4442(2) 0.0340(11) Uani 1 1 d . . .
H92_2 H 1.0474 0.5559 0.4575 0.041 Uiso 1 1 calc R . .
C93_2 C 1.1717(3) 0.4901(3) 0.49673(19) 0.0366(11) Uani 1 1 d . . .
H93A_2 H 1.1279 0.455 0.5221 0.044 Uiso 1 1 calc R . .
H93B_2 H 1.1985 0.5405 0.5191 0.044 Uiso 1 1 calc R . .
C94_2 C 1.1743(3) 0.5771(3) 0.4059(2) 0.0390(11) Uani 1 1 d . . .
H94A_2 H 1.2002 0.6282 0.4278 0.047 Uiso 1 1 calc R . .
H94B_2 H 1.1326 0.5976 0.372 0.047 Uiso 1 1 calc R . .
O1_3 O 1.3999(3) -0.1703(3) 0.4532(2) 0.0745(13) Uani 1 1 d . . .
C1_3 C 1.4087(5) -0.2587(4) 0.4412(4) 0.084(2) Uani 1 1 d . A .
H1A_3 H 1.3951 -0.2691 0.3995 0.1 Uiso 1 1 calc R . .
H1B_3 H 1.3569 -0.2917 0.4629 0.1 Uiso 1 1 calc R . .
C2_3 C 1.5139(5) -0.2878(4) 0.4582(3) 0.080(2) Uani 1 1 d . . .
H2A_3 H 1.5502 -0.31 0.4244 0.096 Uiso 1 1 calc R A .
H2B_3 H 1.5115 -0.3337 0.4878 0.096 Uiso 1 1 calc R . .
C3_3 C 1.5672(6) -0.2079(6) 0.4823(3) 0.105(3) Uani 1 1 d . A .
H3A_3 H 1.6091 -0.2213 0.5178 0.126 Uiso 0.80(2) 1 calc PR A 1
H3B_3 H 1.6126 -0.1813 0.4536 0.126 Uiso 0.80(2) 1 calc PR A 1
H3C_3 H 1.5657 -0.2074 0.5249 0.126 Uiso 0.20(2) 1 calc PR A 2
H3D_3 H 1.6403 -0.2057 0.4709 0.126 Uiso 0.20(2) 1 calc PR A 2
C4A_3 C 1.4789(7) -0.1503(5) 0.4951(5) 0.053(3) Uani 0.80(2) 1 d P A 1
H4A_3 H 1.4546 -0.1614 0.5344 0.063 Uiso 0.80(2) 1 calc PR A 1
H4B_3 H 1.4999 -0.0889 0.4922 0.063 Uiso 0.80(2) 1 calc PR A 1
C4B_3 C 1.5100(18) -0.1351(16) 0.4581(18) 0.045(10) Uani 0.20(2) 1 d P A 2
H4C_3 H 1.5355 -0.1188 0.4198 0.054 Uiso 0.20(2) 1 calc PR A 2
H4D_3 H 1.5149 -0.0844 0.484 0.054 Uiso 0.20(2) 1 calc PR A 2
O1_4 O 1.3198(5) -0.1752(4) 0.1607(2) 0.1120(18) Uani 1 1 d . . .
C2_4 C 1.2820(8) -0.1432(6) 0.0640(4) 0.127(4) Uani 1 1 d . . .
H2A_4 H 1.3117 -0.1003 0.0375 0.152 Uiso 0.572(9) 1 calc PR B 5
H2B_4 H 1.2543 -0.1921 0.0405 0.152 Uiso 0.572(9) 1 calc PR B 5
H2C_4 H 1.2515 -0.191 0.0405 0.152 Uiso 0.428(9) 1 calc PR B 6
H2D_4 H 1.2611 -0.0878 0.0458 0.152 Uiso 0.428(9) 1 calc PR B 6
C1A_4 C 1.3686(12) -0.1763(10) 0.1066(6) 0.084(4) Uani 0.572(9) 1 d P B 5
H1AA_4 H 1.3903 -0.2355 0.0965 0.101 Uiso 0.572(9) 1 calc PR B 5
H1AB_4 H 1.4299 -0.1375 0.1071 0.101 Uiso 0.572(9) 1 calc PR B 5
C3A_4 C 1.2026(10) -0.1060(9) 0.0929(5) 0.080(3) Uani 0.572(9) 1 d P B 5
H3A_4 H 1.1369 -0.1077 0.0695 0.096 Uiso 0.572(9) 1 calc PR B 5
H3B_4 H 1.2192 -0.0454 0.1035 0.096 Uiso 0.572(9) 1 calc PR B 5
C4A_4 C 1.1963(15) -0.1654(16) 0.1484(10) 0.117(6) Uani 0.572(9) 1 d P B .
H4A_4 H 1.1618 -0.2215 0.1399 0.14 Uiso 0.572(9) 1 calc PR B 5
H4B_4 H 1.1619 -0.1362 0.1805 0.14 Uiso 0.572(9) 1 calc PR B 5
C1B_4 C 1.237(2) -0.1487(18) 0.1357(10) 0.084(4) Uani 0.428(9) 1 d P B 6
H1B1_4 H 1.2342 -0.0848 0.1375 0.101 Uiso 0.428(9) 1 calc PR B 6
H1B2_4 H 1.2353 -0.166 0.0945 0.101 Uiso 0.428(9) 1 calc PR B 6
C3B_4 C 1.3786(14) -0.1491(12) 0.0666(8) 0.080(3) Uani 0.428(9) 1 d P B 6
H3B1_4 H 1.4095 -0.0925 0.0568 0.096 Uiso 0.428(9) 1 calc PR B 6
H3B2_4 H 1.4006 -0.1918 0.0377 0.096 Uiso 0.428(9) 1 calc PR B 6
C4B_4 C 1.4206(18) -0.1780(17) 0.1294(10) 0.117(6) Uani 0.428(9) 1 d P B 6
H4B1_4 H 1.4503 -0.2368 0.1292 0.14 Uiso 0.428(9) 1 calc PR B 6
H4B2_4 H 1.4724 -0.1367 0.1459 0.14 Uiso 0.428(9) 1 calc PR B 6
O1B_5 O 0.6325(5) 0.6700(5) 0.1159(4) 0.132(2) Uani 1 1 d . . .
C1A_5 C 0.6139(8) 0.6736(9) 0.0595(5) 0.138(4) Uani 1 1 d . . .
H1A_5 H 0.6783 0.6883 0.0397 0.165 Uiso 1 1 calc R . .
H1B_5 H 0.5617 0.7186 0.0502 0.165 Uiso 1 1 calc R . .
C4A_5 C 0.5619(7) 0.6060(6) 0.1380(4) 0.112(3) Uani 1 1 d . . .
H4AA_5 H 0.4933 0.6319 0.144 0.134 Uiso 1 1 calc R . .
H4AB_5 H 0.5893 0.5826 0.1752 0.134 Uiso 1 1 calc R . .
C2B_5 C 0.5745(9) 0.5878(8) 0.0399(4) 0.136(4) Uani 1 1 d . . .
H2BA_5 H 0.6268 0.5581 0.017 0.163 Uiso 1 1 calc R . .
H2BB_5 H 0.5102 0.5942 0.0157 0.163 Uiso 1 1 calc R . .
C3B_5 C 0.5532(8) 0.5369(6) 0.0942(4) 0.113(3) Uani 1 1 d . . .
H3BA_5 H 0.483 0.5106 0.0924 0.135 Uiso 1 1 calc R . .
H3BB_5 H 0.6054 0.4912 0.1015 0.135 Uiso 1 1 calc R . .
O1_6 O 0.9064(5) -0.2418(4) 0.3443(3) 0.120(2) Uani 1 1 d . C .
C1_6 C 0.7997(8) -0.2136(8) 0.3215(5) 0.154(5) Uani 1 1 d . . .
H1A_6 H 0.7792 -0.1598 0.341 0.185 Uiso 0.586(16) 1 calc PR C 3
H1B_6 H 0.8015 -0.202 0.2795 0.185 Uiso 0.586(16) 1 calc PR C 3
H1C_6 H 0.8018 -0.1509 0.313 0.185 Uiso 0.414(16) 1 calc PR C 4
H1D_6 H 0.7829 -0.2443 0.2849 0.185 Uiso 0.414(16) 1 calc PR C 4
C2A_6 C 0.7218(15) -0.2849(14) 0.3328(9) 0.130(5) Uani 0.586(16) 1 d PU C 3
H2A_6 H 0.7199 -0.3303 0.3027 0.156 Uiso 0.586(16) 1 calc PR C 3
H2B_6 H 0.6512 -0.2629 0.3388 0.156 Uiso 0.586(16) 1 calc PR C 3
C2B_6 C 0.720(2) -0.230(2) 0.3608(13) 0.130(5) Uani 0.414(16) 1 d PU C 4
H2C_6 H 0.6539 -0.2478 0.3412 0.156 Uiso 0.414(16) 1 calc PR C 4
H2D_6 H 0.7086 -0.1808 0.387 0.156 Uiso 0.414(16) 1 calc PR C 4
C3_6 C 0.7846(7) -0.3167(8) 0.3957(4) 0.144(4) Uani 1 1 d . . .
H3A_6 H 0.7786 -0.2736 0.4269 0.173 Uiso 0.586(16) 1 calc PR C 3
H3B_6 H 0.7602 -0.3738 0.409 0.173 Uiso 0.586(16) 1 calc PR C 3
H3C_6 H 0.7874 -0.3076 0.438 0.173 Uiso 0.414(16) 1 calc PR C 4
H3D_6 H 0.7473 -0.3716 0.3873 0.173 Uiso 0.414(16) 1 calc PR C 4
C4_6 C 0.8878(8) -0.3201(6) 0.3743(5) 0.131(4) Uani 1 1 d . C .
H4A_6 H 0.9391 -0.3268 0.4068 0.157 Uiso 1 1 calc R . .
H4B_6 H 0.8942 -0.37 0.348 0.157 Uiso 1 1 calc R . .
O1_7 O 1.4765(5) -0.2243(6) 0.3086(3) 0.147(3) Uani 1 1 d . . .
C1_7 C 1.5117(12) -0.1367(6) 0.3105(5) 0.171(6) Uani 1 1 d . . .
H1A_7 H 1.4582 -0.099 0.3266 0.205 Uiso 1 1 calc R . .
H1B_7 H 1.5759 -0.1315 0.335 0.205 Uiso 1 1 calc R . .
C2_7 C 1.5307(7) -0.1131(6) 0.2535(5) 0.116(3) Uani 1 1 d . . .
H2A_7 H 1.5878 -0.0703 0.2519 0.139 Uiso 1 1 calc R . .
H2B_7 H 1.4679 -0.0892 0.2338 0.139 Uiso 1 1 calc R . .
C3_7 C 1.5606(12) -0.1978(10) 0.2276(7) 0.205(6) Uani 1 1 d U . .
H3A_7 H 1.5432 -0.1994 0.1857 0.246 Uiso 1 1 calc R . .
H3B_7 H 1.6356 -0.2088 0.234 0.246 Uiso 1 1 calc R . .
C4_7 C 1.5007(10) -0.2578(7) 0.2577(5) 0.144(4) Uani 1 1 d U . .
H4A_7 H 1.4366 -0.2718 0.2348 0.173 Uiso 1 1 calc R . .
H4B_7 H 1.5402 -0.3118 0.2638 0.173 Uiso 1 1 calc R . .

loop_
_atom_site_aniso_label
_atom_site_aniso_U_11
_atom_site_aniso_U_22
_atom_site_aniso_U_33
_atom_site_aniso_U_23
_atom_site_aniso_U_13
_atom_site_aniso_U_12
P1 0.0162(5) 0.0202(6) 0.0308(6) 0.0073(4) 0.0011(4) 0.0031(4)
P2 0.0165(5) 0.0292(6) 0.0295(6) 0.0127(5) 0.0042(4) 0.0039(4)
N1 0.0171(16) 0.0257(19) 0.0294(19) 0.0054(15) 0.0044(13) 0.0065(13)
N2 0.0165(16) 0.031(2) 0.0284(19) 0.0117(15) 0.0066(13) 0.0065(14)
C1 0.020(2) 0.024(2) 0.027(2) 0.0095(18) 0.0026(16) 0.0030(16)
C2 0.025(2) 0.020(2) 0.035(2) 0.0058(18) 0.0018(17) 0.0025(16)
C3 0.039(3) 0.031(3) 0.045(3) 0.005(2) -0.016(2) 0.006(2)
C4 0.071(4) 0.018(3) 0.064(4) 0.001(2) -0.026(3) 0.010(2)
C5 0.081(4) 0.021(3) 0.058(3) 0.006(2) -0.021(3) -0.005(2)
C6 0.049(3) 0.030(3) 0.047(3) 0.006(2) -0.016(2) -0.003(2)
C7 0.033(2) 0.027(3) 0.038(3) 0.009(2) -0.0060(19) 0.0021(19)
C8 0.019(2) 0.020(2) 0.028(2) 0.0082(17) 0.0016(16) 0.0073(16)
C9 0.021(2) 0.024(2) 0.031(2) 0.0080(18) 0.0051(17) 0.0050(16)
C10 0.019(2) 0.033(2) 0.032(2) 0.0060(19) 0.0028(17) 0.0014(17)
C11 0.028(2) 0.041(3) 0.031(2) 0.006(2) -0.0048(18) 0.0039(19)
C12 0.032(2) 0.036(3) 0.034(3) 0.018(2) 0.0021(19) 0.0027(19)
C13 0.024(2) 0.028(2) 0.037(3) 0.0115(19) -0.0016(18) 0.0033(17)
C14 0.0158(19) 0.028(2) 0.028(2) 0.0028(18) 0.0029(16) 0.0028(16)
C15 0.029(3) 0.043(3) 0.089(4) 0.003(3) 0.028(3) -0.003(2)
C16 0.029(3) 0.067(4) 0.146(7) 0.022(4) 0.047(4) 0.006(3)
C17 0.049(4) 0.137(7) 0.046(4) 0.017(4) 0.022(3) 0.049(4)
C18 0.050(3) 0.102(5) 0.035(3) -0.023(3) -0.006(2) 0.038(3)
C19 0.031(2) 0.056(3) 0.037(3) -0.014(2) -0.006(2) 0.014(2)
C20 0.030(3) 0.074(4) 0.034(3) -0.001(2) 0.002(2) 0.029(2)
C21 0.028(3) 0.102(5) 0.039(3) -0.007(3) -0.004(2) 0.036(3)
C22 0.051(3) 0.084(4) 0.055(4) -0.018(3) 0.002(3) 0.041(3)
C23 0.017(3) 0.125(6) 0.104(5) -0.048(5) 0.011(3) 0.005(3)
C24 0.023(2) 0.035(3) 0.035(2) 0.015(2) 0.0073(18) 0.0033(18)
C25 0.022(2) 0.041(3) 0.042(3) 0.016(2) 0.0017(19) 0.0019(19)
C26 0.022(2) 0.046(3) 0.058(3) 0.017(2) -0.006(2) -0.004(2)
C27 0.030(3) 0.037(3) 0.072(4) 0.017(3) -0.001(2) -0.009(2)
C28 0.029(2) 0.040(3) 0.056(3) 0.028(2) -0.002(2) -0.003(2)
C29 0.023(2) 0.040(3) 0.040(3) 0.019(2) 0.0016(18) 0.0020(19)
C30 0.023(2) 0.032(3) 0.033(2) 0.0125(19) 0.0045(17) 0.0122(18)
C31 0.028(2) 0.036(3) 0.038(3) 0.017(2) 0.0051(19) 0.0086(19)
C32 0.040(3) 0.050(3) 0.034(3) 0.017(2) 0.011(2) 0.017(2)
C33 0.044(3) 0.054(3) 0.028(3) 0.005(2) 0.002(2) 0.026(2)
C34 0.030(2) 0.039(3) 0.041(3) 0.002(2) -0.001(2) 0.010(2)
C35 0.025(2) 0.034(3) 0.034(3) 0.012(2) 0.0056(18) 0.0070(18)
C36 0.019(2) 0.036(3) 0.032(2) 0.0108(19) 0.0059(17) 0.0075(17)
C37 0.024(2) 0.056(3) 0.050(3) 0.029(2) 0.017(2) 0.017(2)
C38 0.024(2) 0.072(4) 0.052(3) 0.033(3) 0.017(2) 0.018(2)
C39 0.022(2) 0.054(3) 0.046(3) 0.014(2) 0.0100(19) 0.012(2)
C40 0.017(2) 0.048(3) 0.040(3) 0.012(2) 0.0034(18) 0.0139(19)
C41 0.017(2) 0.039(3) 0.032(2) 0.009(2) 0.0047(17) 0.0067(18)
C42 0.023(2) 0.058(3) 0.033(3) 0.000(2) 0.0033(18) 0.014(2)
C43 0.029(3) 0.065(4) 0.042(3) -0.011(3) 0.000(2) 0.015(2)
C44 0.034(3) 0.108(5) 0.037(3) 0.009(3) 0.012(2) 0.037(3)
C45 0.028(2) 0.052(3) 0.054(3) 0.002(3) 0.008(2) 0.019(2)
Li1 0.019(3) 0.030(4) 0.035(4) 0.003(3) 0.003(3) 0.002(3)
Li2 0.022(3) 0.032(4) 0.037(4) 0.008(3) 0.002(3) 0.002(3)
Li3 0.026(4) 0.032(4) 0.029(4) 0.008(3) 0.001(3) 0.004(3)
Li4 0.029(4) 0.022(4) 0.032(4) 0.001(3) -0.001(3) 0.006(3)
P3_2 0.0208(5) 0.0198(6) 0.0231(6) 0.0052(4) 0.0014(4) 0.0022(4)
P4_2 0.0181(5) 0.0219(6) 0.0233(6) 0.0044(4) 0.0011(4) 0.0024(4)
N3_2 0.0224(17) 0.0212(18) 0.0260(19) 0.0052(14) 0.0015(14) 0.0016(13)
N4_2 0.0193(17) 0.0246(19) 0.0251(18) 0.0044(14) -0.0021(13) 0.0016(13)
C50_2 0.021(2) 0.020(2) 0.025(2) 0.0041(17) 0.0020(16) 0.0046(16)
C51_2 0.025(2) 0.019(2) 0.027(2) 0.0013(17) 0.0041(16) -0.0011(16)
C52_2 0.026(2) 0.030(3) 0.030(2) 0.0046(19) 0.0035(17) -0.0030(18)
C53_2 0.024(2) 0.045(3) 0.048(3) 0.006(2) 0.007(2) 0.000(2)
C54_2 0.034(3) 0.046(3) 0.040(3) 0.012(2) 0.016(2) -0.004(2)
C55_2 0.042(3) 0.035(3) 0.030(2) 0.009(2) 0.0043(19) -0.004(2)
C56_2 0.028(2) 0.027(2) 0.028(2) 0.0044(18) 0.0016(17) -0.0018(17)
C57_2 0.030(2) 0.023(2) 0.021(2) 0.0016(17) -0.0010(16) 0.0066(17)
C58_2 0.041(3) 0.026(2) 0.025(2) 0.0036(18) -0.0009(18) 0.0037(19)
C59_2 0.063(3) 0.022(3) 0.031(3) 0.003(2) -0.005(2) 0.016(2)
C60_2 0.055(3) 0.049(3) 0.036(3) 0.007(2) 0.005(2) 0.032(3)
C61_2 0.041(3) 0.047(3) 0.038(3) 0.008(2) 0.010(2) 0.019(2)
C62_2 0.031(2) 0.033(3) 0.025(2) 0.0060(19) 0.0049(17) 0.0079(18)
C63_2 0.025(2) 0.018(2) 0.025(2) 0.0037(17) -0.0013(16) 0.0037(16)
C64_2 0.029(2) 0.025(2) 0.033(2) 0.0045(19) -0.0057(18) 0.0040(17)
C65_2 0.045(3) 0.030(3) 0.039(3) 0.001(2) -0.017(2) 0.005(2)
C66_2 0.061(3) 0.039(3) 0.027(3) 0.002(2) -0.007(2) -0.006(2)
C67_2 0.043(3) 0.041(3) 0.030(3) -0.009(2) -0.001(2) 0.009(2)
C68_2 0.031(2) 0.035(3) 0.030(2) 0.000(2) -0.0012(18) 0.0068(19)
C69_2 0.033(2) 0.026(2) 0.028(2) 0.0046(18) -0.0031(18) 0.0005(18)
C70_2 0.044(3) 0.023(2) 0.035(3) 0.0027(19) -0.009(2) -0.0006(19)
C71_2 0.047(3) 0.030(3) 0.041(3) -0.009(2) -0.012(2) 0.010(2)
C72_2 0.041(3) 0.029(3) 0.042(3) -0.003(2) -0.010(2) -0.002(2)
C73_2 0.024(2) 0.020(2) 0.030(2) 0.0013(17) 0.0062(17) 0.0018(16)
C74_2 0.028(2) 0.032(3) 0.029(2) 0.0007(19) 0.0040(17) 0.0031(18)
C75_2 0.027(2) 0.039(3) 0.044(3) -0.001(2) 0.014(2) 0.0047(19)
C76_2 0.044(3) 0.037(3) 0.038(3) -0.001(2) 0.021(2) 0.000(2)
C77_2 0.040(3) 0.035(3) 0.026(2) 0.0048(19) 0.0046(19) 0.004(2)
C78_2 0.031(2) 0.028(2) 0.027(2) 0.0030(18) 0.0043(18) 0.0029(18)
C79_2 0.022(2) 0.028(2) 0.022(2) 0.0004(18) -0.0032(16) 0.0037(17)
C80_2 0.026(2) 0.025(2) 0.029(2) 0.0068(18) 0.0013(17) 0.0023(17)
C81_2 0.020(2) 0.042(3) 0.039(3) 0.006(2) 0.0027(18) 0.0048(19)
C82_2 0.033(3) 0.037(3) 0.039(3) 0.004(2) -0.006(2) 0.013(2)
C83_2 0.037(3) 0.028(3) 0.033(3) 0.0064(19) -0.0050(19) 0.0084(19)
C84_2 0.027(2) 0.029(2) 0.025(2) 0.0059(18) -0.0003(17) 0.0006(17)
C85_2 0.018(2) 0.020(2) 0.032(2) -0.0010(17) -0.0015(16) -0.0008(16)
C86_2 0.026(2) 0.026(2) 0.034(2) -0.0009(19) -0.0028(17) 0.0003(17)
C87_2 0.024(2) 0.037(3) 0.037(3) -0.002(2) -0.0050(18) 0.0020(18)
C88_2 0.021(2) 0.033(3) 0.050(3) -0.010(2) 0.0016(19) -0.0001(18)
C89_2 0.028(2) 0.026(3) 0.052(3) 0.000(2) 0.003(2) -0.0061(18)
C90_2 0.020(2) 0.026(2) 0.035(2) 0.0041(19) 0.0018(17) -0.0018(16)
C91_2 0.017(2) 0.032(3) 0.037(3) -0.0016(19) 0.0008(17) 0.0032(17)
C92_2 0.021(2) 0.033(3) 0.048(3) -0.014(2) 0.0001(19) 0.0059(18)
C93_2 0.025(2) 0.045(3) 0.039(3) -0.012(2) 0.0018(19) -0.0019(19)
C94_2 0.033(3) 0.028(3) 0.055(3) -0.006(2) -0.009(2) 0.0008(19)
O1_3 0.057(3) 0.055(3) 0.110(4) 0.004(2) -0.020(2) 0.007(2)
C1_3 0.052(4) 0.055(4) 0.145(7) -0.031(4) 0.019(4) -0.003(3)
C2_3 0.071(4) 0.059(4) 0.110(6) 0.021(4) 0.020(4) 0.017(3)
C3_3 0.078(5) 0.136(7) 0.098(6) -0.053(5) -0.046(4) 0.061(5)
C4A_3 0.050(5) 0.042(4) 0.066(6) 0.000(4) -0.016(4) 0.006(3)
C4B_3 0.036(14) 0.026(14) 0.07(2) 0.011(13) 0.029(14) -0.002(10)
O1_4 0.139(5) 0.108(4) 0.091(4) 0.012(3) 0.021(4) 0.004(4)
C2_4 0.148(9) 0.116(7) 0.112(7) -0.038(6) -0.061(6) 0.060(7)
C1A_4 0.093(10) 0.109(9) 0.050(7) -0.007(6) -0.024(6) 0.031(7)
C3A_4 0.089(7) 0.092(8) 0.059(6) 0.003(5) -0.011(5) 0.015(6)
C4A_4 0.097(13) 0.150(14) 0.103(11) 0.027(9) -0.011(8) 0.045(10)
C1B_4 0.093(10) 0.109(9) 0.050(7) -0.007(6) -0.024(6) 0.031(7)
C3B_4 0.089(7) 0.092(8) 0.059(6) 0.003(5) -0.011(5) 0.015(6)
C4B_4 0.097(13) 0.150(14) 0.103(11) 0.027(9) -0.011(8) 0.045(10)
O1B_5 0.097(4) 0.140(6) 0.159(7) 0.051(5) -0.005(4) 0.006(4)
C1A_5 0.118(8) 0.174(12) 0.122(9) 0.065(9) 0.009(7) 0.022(8)
C4A_5 0.088(6) 0.121(8) 0.127(8) 0.055(7) 0.024(5) 0.022(5)
C2B_5 0.159(10) 0.139(10) 0.110(8) 0.042(7) 0.019(7) 0.043(8)
C3B_5 0.138(8) 0.086(6) 0.114(7) -0.005(6) -0.001(6) 0.021(5)
O1_6 0.099(4) 0.114(5) 0.148(6) 0.020(4) -0.001(4) -0.014(4)
C1_6 0.100(8) 0.176(11) 0.184(11) 0.069(9) -0.022(7) -0.035(7)
C2A_6 0.141(7) 0.123(8) 0.127(7) -0.004(6) 0.026(6) -0.029(6)
C2B_6 0.141(7) 0.123(8) 0.127(7) -0.004(6) 0.026(6) -0.029(6)
C3_6 0.088(7) 0.233(13) 0.110(7) 0.066(8) 0.001(5) -0.019(7)
C4_6 0.144(9) 0.072(6) 0.179(10) 0.020(6) 0.043(8) -0.027(6)
O1_7 0.113(5) 0.189(9) 0.139(6) -0.003(6) 0.010(4) 0.019(5)
C1_7 0.321(18) 0.062(6) 0.130(10) 0.029(6) -0.009(10) 0.031(8)
C2_7 0.109(7) 0.101(7) 0.141(9) 0.023(6) 0.033(6) 0.013(5)
C3_7 0.212(9) 0.194(9) 0.211(9) -0.033(8) 0.056(8) -0.036(8)
C4_7 0.177(8) 0.106(6) 0.152(8) -0.005(6) 0.021(7) 0.006(6)

loop_
_atom_type_symbol
_atom_type_description
_atom_type_scat_dispersion_real
_atom_type_scat_dispersion_imag
_atom_type_scat_source
C C 0.0033 0.0016 'International Tables Vol C Tables 4.2.6.8 and 6.1.1.4'
H H 0 0 'International Tables Vol C Tables 4.2.6.8 and 6.1.1.4'
Li Li -0.0003 0.0001 'International Tables Vol C Tables 4.2.6.8 and 6.1.1.4'
N N 0.0061 0.0033 'International Tables Vol C Tables 4.2.6.8 and 6.1.1.4'
O O 0.0106 0.006 'International Tables Vol C Tables 4.2.6.8 and 6.1.1.4'
P P 0.1023 0.0942 'International Tables Vol C Tables 4.2.6.8 and 6.1.1.4'

loop_
_geom_angle_atom_site_label_1
_geom_angle_atom_site_label_2
_geom_angle_atom_site_label_3
_geom_angle
N1 P1 C1 101.76(17)
N1 P1 C8 113.41(17)
C1 P1 C8 111.65(18)
N1 P1 C2 112.92(18)
C1 P1 C2 115.11(19)
C8 P1 C2 102.46(18)
N1 P1 Li1 52.21(18)
C1 P1 Li1 59.18(19)
C8 P1 Li1 154.0(2)
C2 P1 Li1 103.4(2)
N1 P1 Li4 48.14(18)
C1 P1 Li4 62.64(19)
C8 P1 Li4 101.73(19)
C2 P1 Li4 154.3(2)
Li1 P1 Li4 52.2(2)
N2 P2 C1 101.79(17)
N2 P2 C24 112.48(18)
C1 P2 C24 112.3(2)
N2 P2 C30 112.09(18)
C1 P2 C30 114.66(19)
C24 P2 C30 103.9(2)
N2 P2 Li3 52.00(18)
C1 P2 Li3 58.7(2)
C24 P2 Li3 152.5(2)
C30 P2 Li3 103.3(2)
N2 P2 Li2 49.68(19)
C1 P2 Li2 61.94(19)
C24 P2 Li2 100.1(2)
C30 P2 Li2 154.7(2)
Li3 P2 Li2 52.4(2)
C14 N1 P1 129.1(3)
C14 N1 Li4 129.8(3)
P1 N1 Li4 95.0(2)
C14 N1 Li1 123.9(3)
P1 N1 Li1 90.3(2)
Li4 N1 Li1 69.8(3)
C36 N2 P2 126.7(3)
C36 N2 Li2 134.3(3)
P2 N2 Li2 93.0(2)
C36 N2 Li3 124.1(3)
P2 N2 Li3 90.4(2)
Li2 N2 Li3 69.3(3)
P2 C1 P1 130.4(2)
P2 C1 Li3 82.4(2)
P1 C1 Li3 136.8(3)
P2 C1 Li1 138.5(3)
P1 C1 Li1 81.9(2)
Li3 C1 Li1 88.0(3)
P2 C1 Li2 79.8(2)
P1 C1 Li2 140.1(3)
Li3 C1 Li2 60.2(3)
Li1 C1 Li2 60.8(2)
P2 C1 Li4 139.6(3)
P1 C1 Li4 79.2(2)
Li3 C1 Li4 59.8(2)
Li1 C1 Li4 59.5(2)
Li2 C1 Li4 92.1(3)
C7 C2 C3 117.9(4)
C7 C2 P1 118.0(3)
C3 C2 P1 124.1(3)
C4 C3 C2 120.5(4)
C3 C4 C5 120.3(4)
C6 C5 C4 119.3(4)
C7 C6 C5 120.8(4)
C6 C7 C2 121.1(4)
C9 C8 C13 117.3(4)
C9 C8 P1 120.2(3)
C13 C8 P1 122.0(3)
C10 C9 C8 121.4(4)
C9 C10 C11 120.5(4)
C10 C11 C12 119.1(4)
C13 C12 C11 120.2(4)
C12 C13 C8 121.5(4)
N1 C14 C19 109.9(3)
N1 C14 C15 107.2(3)
C19 C14 C15 108.6(4)
N1 C14 C20 115.7(3)
C19 C14 C20 107.1(4)
C15 C14 C20 108.1(4)
C14 C15 C16 110.9(4)
C17 C16 C23 109.6(5)
C17 C16 C15 110.3(5)
C23 C16 C15 106.2(5)
C18 C17 C16 109.2(5)
C17 C18 C22 110.6(5)
C17 C18 C19 110.7(5)
C22 C18 C19 110.1(5)
C14 C19 C18 110.9(4)
C21 C20 C14 110.4(4)
C23 C21 C22 109.1(5)
C23 C21 C20 110.6(5)
C22 C21 C20 110.0(4)
C18 C22 C21 109.0(4)
C21 C23 C16 108.8(4)
C25 C24 C29 117.6(4)
C25 C24 P2 119.2(3)
C29 C24 P2 122.6(3)
C26 C25 C24 121.6(4)
C25 C26 C27 120.0(4)
C28 C27 C26 118.9(4)
C29 C28 C27 120.8(4)
C28 C29 C24 121.0(4)
C35 C30 C31 117.9(4)
C35 C30 P2 116.9(3)
C31 C30 P2 125.2(4)
C32 C31 C30 120.9(4)
C33 C32 C31 120.2(4)
C32 C33 C34 119.8(4)
C35 C34 C33 120.0(5)
C34 C35 C30 121.2(4)
N2 C36 C42 110.6(3)
N2 C36 C41 107.5(3)
C42 C36 C41 108.0(4)
N2 C36 C37 115.2(3)
C42 C36 C37 108.2(4)
C41 C36 C37 107.0(3)
C36 C37 C38 110.8(4)
C44 C38 C39 109.6(4)
C44 C38 C37 110.1(4)
C39 C38 C37 109.0(4)
C38 C39 C40 108.8(4)
C45 C40 C39 109.2(4)
C45 C40 C41 109.4(3)
C39 C40 C41 109.1(4)
C36 C41 C40 111.7(3)
C36 C42 C43 112.0(4)
C44 C43 C45 109.5(4)
C44 C43 C42 109.0(4)
C45 C43 C42 109.2(4)
C43 C44 C38 109.8(4)
C40 C45 C43 109.6(4)
N4_2 Li1 N1 174.4(4)
N4_2 Li1 C1 113.4(3)
N1 Li1 C1 71.1(2)
N4_2 Li1 C50_2 70.7(2)
N1 Li1 C50_2 113.2(3)
C1 Li1 C50_2 92.1(3)
N4_2 Li1 Li4 131.4(4)
N1 Li1 Li4 53.2(2)
C1 Li1 Li4 62.8(3)
C50_2 Li1 Li4 61.4(3)
N4_2 Li1 Li2 53.7(2)
N1 Li1 Li2 131.3(4)
C1 Li1 Li2 61.3(3)
C50_2 Li1 Li2 61.9(3)
Li4 Li1 Li2 94.4(3)
N4_2 Li1 P1 144.8(3)
N1 Li1 P1 37.50(14)
C1 Li1 P1 38.97(14)
C50_2 Li1 P1 119.9(3)
Li4 Li1 P1 64.5(2)
Li2 Li1 P1 99.2(3)
N4_2 Li1 P4_2 37.14(14)
N1 Li1 P4_2 144.4(3)
C1 Li1 P4_2 119.3(3)
C50_2 Li1 P4_2 38.57(14)
Li4 Li1 P4_2 98.9(3)
Li2 Li1 P4_2 63.7(2)
P1 Li1 P4_2 156.3(3)
N4_2 Li1 Li3 93.2(3)
N1 Li1 Li3 92.3(3)
C1 Li1 Li3 45.65(19)
C50_2 Li1 Li3 46.5(2)
Li4 Li1 Li3 47.3(2)
Li2 Li1 Li3 47.1(2)
P1 Li1 Li3 77.9(2)
P4_2 Li1 Li3 78.4(2)
N4_2 Li2 N2 177.2(4)
N4_2 Li2 Li3 126.2(4)
N2 Li2 Li3 56.4(3)
N4_2 Li2 Li1 55.6(2)
N2 Li2 Li1 126.8(4)
Li3 Li2 Li1 85.0(3)
N4_2 Li2 C1 111.9(3)
N2 Li2 C1 70.1(2)
Li3 Li2 C1 57.7(2)
Li1 Li2 C1 58.0(2)
N4_2 Li2 C50_2 69.3(2)
N2 Li2 C50_2 112.9(3)
Li3 Li2 C50_2 58.2(2)
Li1 Li2 C50_2 57.7(2)
C1 Li2 C50_2 87.7(3)
N4_2 Li2 P2 143.7(3)
N2 Li2 P2 37.28(15)
Li3 Li2 P2 63.5(2)
Li1 Li2 P2 95.5(3)
C1 Li2 P2 38.30(14)
C50_2 Li2 P2 116.5(3)
N4_2 Li2 P4_2 36.98(15)
N2 Li2 P4_2 144.3(3)
Li3 Li2 P4_2 95.6(3)
Li1 Li2 P4_2 63.4(2)
C1 Li2 P4_2 116.2(3)
C50_2 Li2 P4_2 38.11(14)
P2 Li2 P4_2 152.5(3)
N4_2 Li2 Li4 90.7(3)
N2 Li2 Li4 92.1(3)
Li3 Li2 Li4 42.5(2)
Li1 Li2 Li4 42.6(2)
C1 Li2 Li4 44.42(18)
C50_2 Li2 Li4 43.33(18)
P2 Li2 Li4 76.8(2)
P4_2 Li2 Li4 75.69(19)
N2 Li3 N3_2 172.2(4)
N2 Li3 C1 71.4(2)
N3_2 Li3 C1 114.8(3)
N2 Li3 C50_2 114.8(3)
N3_2 Li3 C50_2 70.6(2)
C1 Li3 C50_2 92.7(3)
N2 Li3 Li2 54.2(3)
N3_2 Li3 Li2 132.2(4)
C1 Li3 Li2 62.1(3)
C50_2 Li3 Li2 62.3(3)
N2 Li3 Li4 133.8(4)
N3_2 Li3 Li4 53.3(2)
C1 Li3 Li4 63.2(3)
C50_2 Li3 Li4 61.4(2)
Li2 Li3 Li4 95.3(3)
N2 Li3 P2 37.58(14)
N3_2 Li3 P2 145.7(3)
C1 Li3 P2 38.88(14)
C50_2 Li3 P2 120.7(3)
Li2 Li3 P2 64.1(2)
Li4 Li3 P2 101.0(3)
N2 Li3 P3_2 144.7(3)
N3_2 Li3 P3_2 37.20(14)
C1 Li3 P3_2 120.8(3)
C50_2 Li3 P3_2 38.66(14)
Li2 Li3 P3_2 99.7(3)
Li4 Li3 P3_2 63.5(2)
P2 Li3 P3_2 157.6(3)
N2 Li3 Li1 94.5(3)
N3_2 Li3 Li1 93.3(3)
C1 Li3 Li1 46.3(2)
C50_2 Li3 Li1 46.3(2)
Li2 Li3 Li1 47.9(2)
Li4 Li3 Li1 47.4(2)
P2 Li3 Li1 78.9(2)
P3_2 Li3 Li1 78.6(2)
N1 Li4 N3_2 174.9(4)
N1 Li4 Li3 126.1(4)
N3_2 Li4 Li3 57.6(3)
N1 Li4 Li1 57.0(2)
N3_2 Li4 Li1 128.1(4)
Li3 Li4 Li1 85.3(3)
N1 Li4 C50_2 113.8(3)
N3_2 Li4 C50_2 70.9(2)
Li3 Li4 C50_2 58.5(2)
Li1 Li4 C50_2 58.4(2)
N1 Li4 C1 70.0(2)
N3_2 Li4 C1 113.0(3)
Li3 Li4 C1 57.0(2)
Li1 Li4 C1 57.7(2)
C50_2 Li4 C1 87.4(3)
N1 Li4 P3_2 145.8(3)
N3_2 Li4 P3_2 37.45(14)
Li3 Li4 P3_2 64.3(2)
Li1 Li4 P3_2 96.3(3)
C50_2 Li4 P3_2 38.63(14)
C1 Li4 P3_2 116.0(3)
N1 Li4 P1 36.90(15)
N3_2 Li4 P1 143.8(3)
Li3 Li4 P1 94.2(3)
Li1 Li4 P1 63.3(2)
C50_2 Li4 P1 116.1(3)
C1 Li4 P1 38.16(13)
P3_2 Li4 P1 152.5(3)
N1 Li4 Li2 92.4(3)
N3_2 Li4 Li2 92.5(3)
Li3 Li4 Li2 42.3(2)
Li1 Li4 Li2 43.1(2)
C50_2 Li4 Li2 43.93(18)
C1 Li4 Li2 43.45(18)
P3_2 Li4 Li2 76.48(19)
P1 Li4 Li2 76.0(2)
N3_2 P3_2 C50_2 101.80(18)
N3_2 P3_2 C57_2 112.42(17)
C50_2 P3_2 C57_2 114.38(18)
N3_2 P3_2 C51_2 112.64(17)
C50_2 P3_2 C51_2 112.63(18)
C57_2 P3_2 C51_2 103.36(18)
N3_2 P3_2 Li4 49.19(19)
C50_2 P3_2 Li4 61.71(19)
C57_2 P3_2 Li4 153.7(2)
C51_2 P3_2 Li4 101.67(19)
N3_2 P3_2 Li3 52.47(18)
C50_2 P3_2 Li3 58.8(2)
C57_2 P3_2 Li3 102.46(19)
C51_2 P3_2 Li3 153.88(19)
Li4 P3_2 Li3 52.2(2)
N4_2 P4_2 C50_2 101.46(17)
N4_2 P4_2 C79_2 112.71(17)
C50_2 P4_2 C79_2 111.47(18)
N4_2 P4_2 C73_2 113.20(17)
C50_2 P4_2 C73_2 114.98(18)
C79_2 P4_2 C73_2 103.40(18)
N4_2 P4_2 Li1 51.16(18)
C50_2 P4_2 Li1 59.2(2)
C79_2 P4_2 Li1 151.77(19)
C73_2 P4_2 Li1 104.53(19)
N4_2 P4_2 Li2 49.33(19)
C50_2 P4_2 Li2 62.5(2)
C79_2 P4_2 Li2 98.91(19)
C73_2 P4_2 Li2 156.35(19)
Li1 P4_2 Li2 52.9(2)
C63_2 N3_2 P3_2 128.6(3)
C63_2 N3_2 Li4 131.7(3)
P3_2 N3_2 Li4 93.4(2)
C63_2 N3_2 Li3 124.5(3)
P3_2 N3_2 Li3 90.3(2)
Li4 N3_2 Li3 69.1(3)
C85_2 N4_2 P4_2 128.9(3)
C85_2 N4_2 Li2 130.6(3)
P4_2 N4_2 Li2 93.7(3)
C85_2 N4_2 Li1 123.0(3)
P4_2 N4_2 Li1 91.7(2)
Li2 N4_2 Li1 70.7(3)
P4_2 C50_2 P3_2 130.6(2)
P4_2 C50_2 Li1 82.2(2)
P3_2 C50_2 Li1 138.0(3)
P4_2 C50_2 Li3 137.1(3)
P3_2 C50_2 Li3 82.5(2)
Li1 C50_2 Li3 87.2(3)
P4_2 C50_2 Li4 139.7(3)
P3_2 C50_2 Li4 79.7(2)
Li1 C50_2 Li4 60.2(2)
Li3 C50_2 Li4 60.1(2)
P4_2 C50_2 Li2 79.4(2)
P3_2 C50_2 Li2 139.0(3)
Li1 C50_2 Li2 60.4(2)
Li3 C50_2 Li2 59.5(3)
Li4 C50_2 Li2 92.7(3)
C52_2 C51_2 C56_2 117.1(4)
C52_2 C51_2 P3_2 119.7(3)
C56_2 C51_2 P3_2 122.5(3)
C53_2 C52_2 C51_2 121.5(4)
C52_2 C53_2 C54_2 120.3(4)
C55_2 C54_2 C53_2 119.5(4)
C54_2 C55_2 C56_2 120.1(4)
C55_2 C56_2 C51_2 121.5(4)
C58_2 C57_2 C62_2 117.8(4)
C58_2 C57_2 P3_2 125.4(3)
C62_2 C57_2 P3_2 116.8(3)
C57_2 C58_2 C59_2 120.7(4)
C60_2 C59_2 C58_2 119.9(4)
C61_2 C60_2 C59_2 119.8(4)
C62_2 C61_2 C60_2 120.5(5)
C61_2 C62_2 C57_2 121.3(4)
N3_2 C63_2 C69_2 115.8(3)
N3_2 C63_2 C68_2 110.2(3)
C69_2 C63_2 C68_2 108.3(3)
N3_2 C63_2 C64_2 107.3(3)
C69_2 C63_2 C64_2 107.1(3)
C68_2 C63_2 C64_2 107.8(3)
C65_2 C64_2 C63_2 111.6(3)
C72_2 C65_2 C66_2 110.4(4)
C72_2 C65_2 C64_2 109.2(4)
C66_2 C65_2 C64_2 108.9(4)
C67_2 C66_2 C65_2 109.0(4)
C71_2 C67_2 C66_2 109.9(4)
C71_2 C67_2 C68_2 109.6(4)
C66_2 C67_2 C68_2 109.3(4)
C67_2 C68_2 C63_2 111.0(3)
C63_2 C69_2 C70_2 111.4(3)
C72_2 C70_2 C71_2 109.7(4)
C72_2 C70_2 C69_2 109.0(3)
C71_2 C70_2 C69_2 109.1(4)
C67_2 C71_2 C70_2 109.9(4)
C70_2 C72_2 C65_2 109.0(4)
C78_2 C73_2 C74_2 117.5(4)
C78_2 C73_2 P4_2 126.0(3)
C74_2 C73_2 P4_2 116.5(3)
C75_2 C74_2 C73_2 121.0(4)
C76_2 C75_2 C74_2 120.6(4)
C75_2 C76_2 C77_2 119.2(4)
C78_2 C77_2 C76_2 120.2(4)
C73_2 C78_2 C77_2 121.6(4)
C84_2 C79_2 C80_2 117.2(4)
C84_2 C79_2 P4_2 123.2(3)
C80_2 C79_2 P4_2 118.9(3)
C81_2 C80_2 C79_2 121.3(4)
C82_2 C81_2 C80_2 120.3(4)
C81_2 C82_2 C83_2 119.3(4)
C84_2 C83_2 C82_2 120.4(4)
C83_2 C84_2 C79_2 121.6(4)
N4_2 C85_2 C91_2 110.1(3)
N4_2 C85_2 C86_2 115.5(3)
C91_2 C85_2 C86_2 108.5(3)
N4_2 C85_2 C90_2 107.0(3)
C91_2 C85_2 C90_2 107.6(3)
C86_2 C85_2 C90_2 107.8(3)
C85_2 C86_2 C87_2 110.4(3)
C93_2 C87_2 C88_2 108.8(4)
C93_2 C87_2 C86_2 109.5(3)
C88_2 C87_2 C86_2 110.0(4)
C89_2 C88_2 C87_2 109.5(3)
C88_2 C89_2 C90_2 109.2(4)
C88_2 C89_2 C94_2 109.8(4)
C90_2 C89_2 C94_2 108.7(3)
C89_2 C90_2 C85_2 112.1(3)
C85_2 C91_2 C92_2 111.1(3)
C93_2 C92_2 C94_2 109.6(3)
C93_2 C92_2 C91_2 109.7(4)
C94_2 C92_2 C91_2 109.4(4)
C92_2 C93_2 C87_2 109.3(4)
C92_2 C94_2 C89_2 109.2(4)
C1_3 O1_3 C4A_3 106.4(5)
C1_3 O1_3 C4B_3 106.0(10)
C4A_3 O1_3 C4B_3 39.2(13)
O1_3 C1_3 C2_3 109.4(5)
C1_3 C2_3 C3_3 104.4(5)
C4B_3 C3_3 C4A_3 39.2(12)
C4B_3 C3_3 C2_3 105.9(12)
C4A_3 C3_3 C2_3 102.9(6)
O1_3 C4A_3 C3_3 105.8(6)
C3_3 C4B_3 O1_3 102.4(16)
C1B_4 O1_4 C1A_4 89.7(12)
C1B_4 O1_4 C4B_4 121.1(13)
C1A_4 O1_4 C4B_4 33.0(8)
C1B_4 O1_4 C4A_4 22.6(13)
C1A_4 O1_4 C4A_4 108.1(11)
C4B_4 O1_4 C4A_4 141.0(13)
C3B_4 C2_4 C3A_4 140.4(12)
C3B_4 C2_4 C1A_4 41.4(10)
C3A_4 C2_4 C1A_4 111.4(9)
C3B_4 C2_4 C1B_4 108.2(12)
C3A_4 C2_4 C1B_4 44.8(10)
C1A_4 C2_4 C1B_4 69.2(11)
O1_4 C1A_4 C2_4 102.9(10)
C2_4 C3A_4 C4A_4 102.2(12)
C1B_4 C4A_4 C3A_4 49(3)
C1B_4 C4A_4 O1_4 48(3)
C3A_4 C4A_4 O1_4 97.0(12)
C4A_4 C1B_4 O1_4 110(4)
C4A_4 C1B_4 C2_4 136(4)
O1_4 C1B_4 C2_4 98.1(15)
C2_4 C3B_4 C4B_4 111.7(16)
O1_4 C4B_4 C3B_4 99.1(14)
C1A_5 O1B_5 C4A_5 106.5(8)
O1B_5 C1A_5 C2B_5 108.2(9)
O1B_5 C4A_5 C3B_5 106.6(8)
C1A_5 C2B_5 C3B_5 106.2(9)
C4A_5 C3B_5 C2B_5 100.5(8)
C4_6 O1_6 C1_6 104.6(7)
C2B_6 C1_6 C2A_6 42.5(11)
C2B_6 C1_6 O1_6 113.1(14)
C2A_6 C1_6 O1_6 108.9(10)
C1_6 C2A_6 C3_6 93.5(11)
C1_6 C2B_6 C3_6 95.0(17)
C4_6 C3_6 C2A_6 97.8(9)
C4_6 C3_6 C2B_6 107.6(11)
C2A_6 C3_6 C2B_6 35.8(9)
O1_6 C4_6 C3_6 107.9(9)
C4_7 O1_7 C1_7 108.2(9)
C2_7 C1_7 O1_7 106.5(9)
C1_7 C2_7 C3_7 101.9(10)
C4_7 C3_7 C2_7 102.9(11)
O1_7 C4_7 C3_7 109.3(11)

loop_
_geom_bond_atom_site_label_1
_geom_bond_atom_site_label_2
_geom_bond_distance
P1 N1 1.629(3)
P1 C1 1.700(4)
P1 C8 1.838(4)
P1 C2 1.841(4)
P1 Li1 2.676(7)
P1 Li4 2.703(7)
P2 N2 1.625(3)
P2 C1 1.687(4)
P2 C24 1.839(4)
P2 C30 1.842(4)
P2 Li3 2.664(7)
P2 Li2 2.678(7)
N1 C14 1.480(5)
N1 Li4 2.021(7)
N1 Li1 2.115(7)
N2 C36 1.493(5)
N2 Li2 2.045(8)
N2 Li3 2.099(7)
C1 Li3 2.296(8)
C1 Li1 2.322(8)
C1 Li2 2.402(8)
C1 Li4 2.444(8)
C2 C7 1.394(6)
C2 C3 1.406(6)
C3 C4 1.387(7)
C4 C5 1.389(7)
C5 C6 1.377(7)
C6 C7 1.376(6)
C8 C9 1.401(5)
C8 C13 1.407(6)
C9 C10 1.376(6)
C10 C11 1.389(6)
C11 C12 1.399(6)
C12 C13 1.372(6)
C14 C19 1.525(6)
C14 C15 1.526(6)
C14 C20 1.538(6)
C15 C16 1.568(7)
C16 C17 1.535(10)
C16 C23 1.557(9)
C17 C18 1.459(9)
C18 C22 1.502(7)
C18 C19 1.541(7)
C20 C21 1.534(6)
C21 C23 1.508(9)
C21 C22 1.516(8)
C24 C25 1.397(6)
C24 C29 1.404(6)
C25 C26 1.380(6)
C26 C27 1.398(7)
C27 C28 1.392(7)
C28 C29 1.373(6)
C30 C35 1.396(6)
C30 C31 1.398(6)
C31 C32 1.384(6)
C32 C33 1.374(7)
C33 C34 1.393(7)
C34 C35 1.374(6)
C36 C42 1.523(6)
C36 C41 1.532(5)
C36 C37 1.539(6)
C37 C38 1.545(6)
C38 C44 1.518(8)
C38 C39 1.533(6)
C39 C40 1.536(6)
C40 C45 1.524(7)
C40 C41 1.541(5)
C42 C43 1.538(6)
C43 C44 1.515(8)
C43 C45 1.527(6)
Li1 N4_2 2.089(7)
Li1 C50_2 2.324(8)
Li1 Li4 2.368(10)
Li1 Li2 2.390(9)
Li1 P4_2 2.681(7)
Li1 Li3 3.208(10)
Li2 N4_2 2.042(8)
Li2 Li3 2.358(10)
Li2 C50_2 2.424(8)
Li2 P4_2 2.687(7)
Li2 Li4 3.490(9)
Li3 N3_2 2.140(8)
Li3 C50_2 2.328(8)
Li3 Li4 2.366(9)
Li3 P3_2 2.699(7)
Li4 N3_2 2.031(7)
Li4 C50_2 2.398(7)
Li4 P3_2 2.679(7)
P3_2 N3_2 1.632(3)
P3_2 C50_2 1.700(4)
P3_2 C57_2 1.838(4)
P3_2 C51_2 1.839(4)
P4_2 N4_2 1.620(3)
P4_2 C50_2 1.687(4)
P4_2 C79_2 1.837(4)
P4_2 C73_2 1.838(4)
N3_2 C63_2 1.477(5)
N4_2 C85_2 1.494(5)
C51_2 C52_2 1.398(5)
C51_2 C56_2 1.399(6)
C52_2 C53_2 1.381(6)
C53_2 C54_2 1.391(6)
C54_2 C55_2 1.376(6)
C55_2 C56_2 1.393(6)
C57_2 C58_2 1.401(6)
C57_2 C62_2 1.404(6)
C58_2 C59_2 1.401(6)
C59_2 C60_2 1.387(7)
C60_2 C61_2 1.382(7)
C61_2 C62_2 1.379(6)
C63_2 C69_2 1.527(6)
C63_2 C68_2 1.538(6)
C63_2 C64_2 1.541(5)
C64_2 C65_2 1.535(6)
C65_2 C72_2 1.528(6)
C65_2 C66_2 1.531(7)
C66_2 C67_2 1.526(6)
C67_2 C71_2 1.514(7)
C67_2 C68_2 1.538(6)
C69_2 C70_2 1.549(6)
C70_2 C72_2 1.526(6)
C70_2 C71_2 1.527(6)
C73_2 C78_2 1.387(6)
C73_2 C74_2 1.405(6)
C74_2 C75_2 1.389(6)
C75_2 C76_2 1.377(6)
C76_2 C77_2 1.389(6)
C77_2 C78_2 1.387(6)
C79_2 C84_2 1.395(6)
C79_2 C80_2 1.406(5)
C80_2 C81_2 1.386(6)
C81_2 C82_2 1.384(6)
C82_2 C83_2 1.388(6)
C83_2 C84_2 1.382(6)
C85_2 C91_2 1.534(5)
C85_2 C86_2 1.540(5)
C85_2 C90_2 1.541(5)
C86_2 C87_2 1.543(6)
C87_2 C93_2 1.538(6)
C87_2 C88_2 1.540(6)
C88_2 C89_2 1.522(6)
C89_2 C90_2 1.530(6)
C89_2 C94_2 1.540(6)
C91_2 C92_2 1.536(6)
C92_2 C93_2 1.529(6)
C92_2 C94_2 1.530(7)
O1_3 C1_3 1.402(7)
O1_3 C4A_3 1.415(8)
O1_3 C4B_3 1.52(2)
C1_3 C2_3 1.474(9)
C2_3 C3_3 1.508(10)
C3_3 C4B_3 1.45(3)
C3_3 C4A_3 1.490(10)
O1_4 C1B_4 1.27(3)
O1_4 C1A_4 1.424(15)
O1_4 C4B_4 1.51(2)
O1_4 C4A_4 1.62(2)
C2_4 C3B_4 1.251(18)
C2_4 C3A_4 1.373(14)
C2_4 C1A_4 1.555(14)
C2_4 C1B_4 1.78(2)
C3A_4 C4A_4 1.59(2)
C4A_4 C1B_4 0.66(3)
C3B_4 C4B_4 1.60(3)
O1B_5 C1A_5 1.322(11)
O1B_5 C4A_5 1.449(9)
C1A_5 C2B_5 1.483(14)
C4A_5 C3B_5 1.475(12)
C2B_5 C3B_5 1.518(12)
O1_6 C4_6 1.422(9)
O1_6 C1_6 1.524(11)
C1_6 C2B_6 1.42(3)
C1_6 C2A_6 1.519(19)
C2A_6 C3_6 1.71(2)
C2B_6 C3_6 1.76(3)
C3_6 C4_6 1.440(12)
O1_7 C4_7 1.337(11)
O1_7 C1_7 1.427(12)
C1_7 C2_7 1.400(13)
C2_7 C3_7 1.500(15)
C3_7 C4_7 1.407(15)
